data_7051419
_journal_name_full 'New Journal of Chemistry'
_journal_paper_doi 10.1039/a809942a
_journal_year 1999
_chemical_formula_sum 'C92 H142 Li6 N12 O6'
_chemical_formula_weight 1553.82
_space_group_IT_number 2
_symmetry_cell_setting triclinic
_symmetry_space_group_name_Hall '-P 1'
_symmetry_space_group_name_H-M 'P -1'
_cell_angle_alpha 108.09(5)
_cell_angle_beta 112.31(6)
_cell_angle_gamma 101.34(6)
_cell_formula_units_Z 1
_cell_length_a 12.367(10)
_cell_length_b 15.022(11)
_cell_length_c 15.256(11)
_cell_measurement_temperature 153(2)
_cell_volume 2327.4(30)
_diffrn_ambient_temperature 153(2)
_exptl_crystal_density_diffrn 1.109
_refine_ls_R_factor_obs 0.1063
_refine_ls_wR_factor_obs 0.2279
_cod_depositor_comments
;
The following automatic conversions were performed:
'_symmetry_cell_setting' value 'Triclinic' changed to 'triclinic'
according to '/home/saulius/struct/CIF-dictionaries/cif_core.dic'
dictionary named 'cif_core.dic' version 2.4.1 from 2010-06-29.

Automatic conversion script
Id: cif_fix_enum 1527 2010-12-29 10:47:43Z saulius 
;
_cod_database_code 7051419

loop_
_symmetry_equiv_pos_as_xyz
'x, y, z'
'-x, -y, -z'

loop_
_atom_site_aniso_label
_atom_site_aniso_U_11
_atom_site_aniso_U_22
_atom_site_aniso_U_33
_atom_site_aniso_U_23
_atom_site_aniso_U_13
_atom_site_aniso_U_12
Li1 0.050(8) 0.051(8) 0.026(7) 0.008(6) 0.016(6) 0.005(7)
Li2 0.043(8) 0.041(7) 0.037(7) 0.008(6) 0.017(6) 0.005(6)
Li3 0.055(9) 0.030(6) 0.033(7) -0.001(6) 0.019(7) 0.005(6)
O1 0.042(3) 0.042(3) 0.030(3) 0.014(2) 0.018(2) 0.012(2)
O2 0.037(3) 0.026(3) 0.036(3) 0.001(2) 0.014(3) -0.006(2)
O3 0.039(3) 0.036(3) 0.035(3) 0.006(2) 0.017(3) 0.006(2)
N1 0.063(5) 0.035(4) 0.041(4) 0.013(3) 0.032(4) 0.011(3)
N3 0.046(4) 0.031(3) 0.050(4) 0.002(3) 0.020(4) 0.000(3)
N5 0.047(4) 0.032(3) 0.038(4) 0.009(3) 0.024(3) 0.010(3)
N6 0.082(6) 0.037(4) 0.058(5) 0.013(4) 0.044(5) 0.018(4)
C1 0.123(11) 0.062(7) 0.041(6) -0.002(5) -0.003(7) 0.012(7)
C2 0.120(9) 0.033(5) 0.038(5) 0.011(4) 0.037(6) 0.015(5)
C3 0.163(13) 0.027(5) 0.053(7) 0.005(5) 0.054(8) 0.020(7)
C4 0.191(15) 0.048(6) 0.098(10) 0.036(7) 0.112(11) 0.054(9)
C5 0.095(8) 0.057(6) 0.079(7) 0.026(6) 0.059(7) 0.026(6)
C6 0.090(8) 0.042(5) 0.064(6) 0.011(5) 0.054(6) 0.018(5)
C7 0.069(6) 0.026(4) 0.037(5) 0.009(4) 0.033(5) 0.006(4)
C8 0.050(5) 0.033(4) 0.041(5) 0.011(4) 0.022(4) 0.000(4)
C9 0.061(6) 0.034(4) 0.065(6) 0.008(4) 0.035(5) 0.000(4)
C10 0.088(7) 0.045(5) 0.060(6) 0.022(4) 0.051(6) 0.022(5)
C11 0.105(8) 0.059(6) 0.061(6) 0.020(5) 0.051(6) 0.036(6)
C11' 0.105(8) 0.059(6) 0.061(6) 0.020(5) 0.051(6) 0.036(6)
C14 0.079(8) 0.087(7) 0.064(7) 0.044(6) 0.013(6) -0.001(6)
C15 0.071(7) 0.036(5) 0.071(6) 0.022(5) 0.024(6) -0.002(5)
C16 0.078(8) 0.039(6) 0.094(8) 0.024(6) 0.022(7) 0.006(5)
C17 0.071(7) 0.040(5) 0.089(8) 0.010(5) 0.026(6) 0.014(5)
C18 0.074(7) 0.032(5) 0.060(6) 0.006(4) 0.026(5) 0.014(5)
C19 0.066(6) 0.034(5) 0.055(5) 0.014(4) 0.028(5) 0.009(4)
C20 0.037(5) 0.029(4) 0.038(4) 0.013(4) 0.004(4) -0.006(3)
C21 0.053(5) 0.045(5) 0.037(5) 0.014(4) 0.018(4) 0.004(4)
C22 0.059(6) 0.045(5) 0.072(6) 0.015(5) 0.040(5) 0.011(4)
C23 0.055(6) 0.043(5) 0.058(6) 0.000(4) 0.019(5) 0.003(4)
C24 0.045(6) 0.055(6) 0.049(5) -0.012(5) 0.000(5) 0.005(5)
C24' 0.045(6) 0.055(6) 0.049(5) -0.012(5) 0.000(5) 0.005(5)
C27 0.056(6) 0.068(6) 0.080(7) 0.022(5) 0.041(6) 0.009(5)
C28 0.062(6) 0.044(5) 0.052(6) 0.017(4) 0.026(5) 0.013(5)
C29 0.046(6) 0.060(6) 0.058(6) 0.018(5) 0.008(5) 0.009(5)
C30 0.049(7) 0.068(6) 0.053(6) 0.011(5) -0.007(5) 0.003(5)
C31 0.086(8) 0.069(6) 0.032(5) 0.011(5) 0.022(5) 0.022(6)
C32 0.050(5) 0.047(5) 0.041(5) 0.009(4) 0.020(5) 0.012(4)
C33 0.042(5) 0.040(4) 0.029(4) 0.009(4) 0.012(4) 0.008(4)
C34 0.050(5) 0.040(4) 0.043(5) 0.015(4) 0.029(4) 0.014(4)
C35 0.053(5) 0.039(4) 0.047(5) 0.020(4) 0.023(4) 0.012(4)
C36 0.045(5) 0.042(4) 0.042(5) 0.010(4) 0.022(4) 0.010(4)
C37 0.062(6) 0.043(5) 0.062(6) 0.011(4) 0.037(5) 0.017(4)
C38 0.075(7) 0.061(6) 0.087(7) 0.025(5) 0.050(6) 0.029(5)
C39 0.098(8) 0.057(6) 0.043(5) 0.007(5) 0.027(5) 0.035(6)

loop_
_atom_site_label
_atom_site_type_symbol
_atom_site_fract_x
_atom_site_fract_y
_atom_site_fract_z
_atom_site_U_iso_or_equiv
_atom_site_thermal_displace_type
_atom_site_occupancy
_atom_site_calc_flag
_atom_site_refinement_flags
_atom_site_disorder_group
Li1 Li 0.4574(12) 0.6369(9) 0.0522(9) 0.047(3) Uani 1 d . .
Li2 Li 0.6620(12) 0.6074(9) 0.1181(9) 0.045(3) Uani 1 d . .
Li3 Li 0.5185(12) 0.4529(8) 0.1074(9) 0.046(3) Uani 1 d . .
O1 O 0.5312(4) 0.5959(3) 0.1579(3) 0.0386(12) Uani 1 d . .
O2 O 0.5922(4) 0.6607(3) 0.0158(4) 0.0409(13) Uani 1 d . .
O3 O 0.3346(4) 0.5226(3) -0.0867(4) 0.0398(12) Uani 1 d . .
N1 N 0.5128(6) 0.5034(4) 0.2514(5) 0.046(2) Uani 1 d . .
N2 N 0.6107(8) 0.3566(6) 0.4024(6) 0.049(2) Uiso 0.866(13) d PDU 3
N2' N 0.5207(55) 0.3176(26) 0.3651(37) 0.058(9) Uiso 0.134(13) d PDU 4
N3 N 0.8033(6) 0.7362(4) 0.1396(5) 0.050(2) Uani 1 d . .
N4 N 1.0929(11) 0.9045(9) 0.3835(10) 0.064(4) Uiso 0.490(11) d PDU 1
N4' N 1.0597(12) 0.8769(8) 0.4169(8) 0.053(4) Uiso 0.510(11) d PDU 2
N5 N 0.2916(6) 0.6681(4) -0.0305(4) 0.040(2) Uani 1 d . .
N6 N 0.1989(7) 0.8547(5) 0.1297(6) 0.058(2) Uani 1 d . .
C1 C 0.7467(11) 0.7545(7) 0.4817(7) 0.100(4) Uani 1 d . .
H1A H 0.7909(28) 0.7578(57) 0.4407(30) 0.150 Uiso 1 calc R .
H1B H 0.7389(11) 0.6921(28) 0.4908(53) 0.150 Uiso 1 calc R .
H1C H 0.7938(28) 0.8119(33) 0.5504(25) 0.150 Uiso 1 calc R .
C2 C 0.6188(11) 0.7567(6) 0.4253(7) 0.067(3) Uani 1 d . .
C3 C 0.5820(14) 0.8293(6) 0.4756(8) 0.085(4) Uani 1 d . .
H3A H 0.6388(14) 0.8757(6) 0.5460(8) 0.102 Uiso 1 calc R .
C4 C 0.4706(15) 0.8372(7) 0.4297(10) 0.094(4) Uani 1 d . .
H4A H 0.4491(15) 0.8879(7) 0.4673(10) 0.113 Uiso 1 calc R .
C5 C 0.3857(10) 0.7699(7) 0.3255(8) 0.072(3) Uani 1 d . .
H5A H 0.3055(10) 0.7734(7) 0.2913(8) 0.086 Uiso 1 calc R .
C6 C 0.4223(10) 0.6984(6) 0.2741(7) 0.063(3) Uani 1 d . .
H6A H 0.3663(10) 0.6541(6) 0.2028(7) 0.075 Uiso 1 calc R .
C7 C 0.5368(8) 0.6878(5) 0.3213(6) 0.045(2) Uani 1 d . .
C8 C 0.5671(8) 0.6059(5) 0.2583(6) 0.045(2) Uani 1 d . .
H8A H 0.6602(8) 0.6254(5) 0.2939(6) 0.054 Uiso 1 calc R .
C9 C 0.3779(8) 0.4717(6) 0.2141(7) 0.058(2) Uani 1 d . .
H9A H 0.3386(10) 0.4893(35) 0.1560(27) 0.087 Uiso 1 calc R .
H9B H 0.3614(8) 0.5056(30) 0.2713(13) 0.087 Uiso 1 calc R .
H9C H 0.3430(11) 0.3990(8) 0.1902(38) 0.087 Uiso 1 calc R .
C10 C 0.5762(9) 0.4905(6) 0.3454(7) 0.059(2) Uani 1 d . .
H10A H 0.5475(9) 0.5199(6) 0.3962(7) 0.071 Uiso 1 calc R 3
H10B H 0.6675(9) 0.5260(6) 0.3778(7) 0.071 Uiso 1 calc R 3
C11 C 0.5480(10) 0.3769(6) 0.3186(7) 0.071(3) Uani 0.866(13) d PD 3
H11A H 0.4569(10) 0.3432(6) 0.2898(7) 0.086 Uiso 0.866(13) calc PR 3
H11B H 0.5704(10) 0.3475(6) 0.2632(7) 0.086 Uiso 0.866(13) calc PR 3
C11' C 0.5480(10) 0.3769(6) 0.3186(7) 0.071(3) Uani 0.134(13) d P 4
H11C H 0.4776(12) 0.3430(8) 0.2464(10) 0.086 Uiso 0.134(13) calc PR 4
H11D H 0.6213(12) 0.3654(8) 0.3121(10) 0.086 Uiso 0.134(13) calc PR 4
C12 C 0.5954(12) 0.2508(8) 0.3665(10) 0.069(3) Uiso 0.866(13) d PD 3
H12A H 0.6434(56) 0.2381(13) 0.4263(14) 0.103 Uiso 0.866(13) calc PR 3
H12B H 0.6258(66) 0.2332(16) 0.3151(45) 0.103 Uiso 0.866(13) calc PR 3
H12C H 0.5066(14) 0.2099(8) 0.3341(52) 0.103 Uiso 0.866(13) calc PR 3
C12' C 0.5269(72) 0.2213(35) 0.3118(55) 0.059(20) Uiso 0.134(13) d PD 4
H12D H 0.4834(346) 0.1705(75) 0.3266(269) 0.089 Uiso 0.134(13) calc PR 4
H12E H 0.6146(73) 0.2269(90) 0.3368(244) 0.089 Uiso 0.134(13) calc PR 4
H12F H 0.4868(349) 0.2017(151) 0.2362(61) 0.089 Uiso 0.134(13) calc PR 4
C13 C 0.5681(11) 0.3809(8) 0.4795(8) 0.060(3) Uiso 0.866(13) d PD 3
H13A H 0.5984(58) 0.3494(44) 0.5268(36) 0.090 Uiso 0.866(13) calc PR 3
H13B H 0.4764(11) 0.3559(50) 0.4444(9) 0.090 Uiso 0.866(13) calc PR 3
H13C H 0.6005(57) 0.4538(8) 0.5198(38) 0.090 Uiso 0.866(13) calc PR 3
C13' C 0.4873(64) 0.3549(52) 0.4460(42) 0.052(17) Uiso 0.134(13) d PD 4
H13D H 0.4458(347) 0.2987(62) 0.4555(222) 0.078 Uiso 0.134(13) calc PR 4
H13E H 0.4304(305) 0.3905(259) 0.4261(150) 0.078 Uiso 0.134(13) calc PR 4
H13F H 0.5630(74) 0.4010(249) 0.5116(86) 0.078 Uiso 0.134(13) calc PR 4
C14 C 0.6685(10) 0.9130(8) -0.0117(7) 0.086(3) Uani 1 d . .
H14A H 0.6142(50) 0.8486(21) -0.0725(16) 0.129 Uiso 1 calc R .
H14B H 0.7560(18) 0.9233(53) 0.0052(21) 0.129 Uiso 1 calc R .
H14C H 0.6467(63) 0.9673(34) -0.0277(35) 0.129 Uiso 1 calc R .
C15 C 0.6504(9) 0.9124(6) 0.0830(7) 0.067(3) Uani 1 d . .
C16 C 0.6182(10) 0.9891(7) 0.1326(9) 0.080(3) Uani 1 d . .
H16A H 0.6079(10) 1.0395(7) 0.1083(9) 0.097 Uiso 1 calc R .
C17 C 0.6012(9) 0.9916(7) 0.2188(9) 0.077(3) Uani 1 d . .
H17A H 0.5812(9) 1.0449(7) 0.2541(9) 0.092 Uiso 1 calc R .
C18 C 0.6130(8) 0.9190(6) 0.2524(7) 0.062(2) Uani 1 d . .
H18A H 0.6009(8) 0.9212(6) 0.3109(7) 0.075 Uiso 1 calc R .
C19 C 0.6426(8) 0.8415(6) 0.2018(6) 0.055(2) Uani 1 d . .
H19A H 0.6483(8) 0.7897(6) 0.2246(6) 0.066 Uiso 1 calc R .
C20 C 0.6648(7) 0.8380(5) 0.1164(6) 0.043(2) Uani 1 d . .
C21 C 0.6937(8) 0.7500(6) 0.0637(6) 0.049(2) Uani 1 d . .
H21A H 0.7136(8) 0.7606(6) 0.0092(6) 0.059 Uiso 1 calc R .
C22 C 0.8517(8) 0.6750(6) 0.0776(7) 0.060(2) Uani 1 d . .
H22A H 0.7834(13) 0.6127(20) 0.0221(28) 0.090 Uiso 1 calc R .
H22B H 0.9176(36) 0.6589(35) 0.1235(11) 0.090 Uiso 1 calc R .
H22C H 0.8862(48) 0.7129(18) 0.0464(36) 0.090 Uiso 1 calc R .
C23 C 0.9067(8) 0.8280(6) 0.2230(7) 0.064(3) Uani 1 d . .
H23A H 0.8729(8) 0.8757(6) 0.2549(7) 0.076 Uiso 1 calc R 1
H23B H 0.9521(8) 0.8598(6) 0.1930(7) 0.076 Uiso 1 calc R 1
C24 C 0.9981(8) 0.8058(6) 0.3080(7) 0.069(3) Uani 0.490(11) d PD 1
H24A H 0.9555(8) 0.7755(6) 0.3407(7) 0.083 Uiso 0.490(11) calc PR 1
H24B H 1.0356(8) 0.7600(6) 0.2786(7) 0.083 Uiso 0.490(11) calc PR 1
C24' C 0.9981(8) 0.8058(6) 0.3080(7) 0.069(3) Uani 0.510(11) d P 2
H24C H 0.9517(20) 0.7411(15) 0.3030(16) 0.083 Uiso 0.510(11) calc PR 2
H24D H 1.0645(20) 0.7953(15) 0.2894(16) 0.083 Uiso 0.510(11) calc PR 2
C25 C 1.0508(20) 0.9636(15) 0.4497(16) 0.086(7) Uiso 0.490(11) d PD 1
H25A H 1.0229(128) 1.0110(77) 0.4230(67) 0.129 Uiso 0.490(11) calc PR 1
H25B H 1.1199(43) 1.0008(85) 0.5213(29) 0.129 Uiso 0.490(11) calc PR 1
H25C H 0.9811(91) 0.9191(18) 0.4495(92) 0.129 Uiso 0.490(11) calc PR 1
C25' C 1.1421(12) 0.9646(11) 0.4236(14) 0.068(6) Uiso 0.510(11) d PD 2
H25D H 1.1813(26) 1.0182(10) 0.4945(19) 0.102 Uiso 0.510(11) calc PR 2
H25E H 1.0936(12) 0.9874(20) 0.3733(27) 0.102 Uiso 0.510(11) calc PR 2
H25F H 1.2070(16) 0.9477(10) 0.4076(16) 0.102 Uiso 0.510(11) calc PR 2
C26 C 1.1969(12) 0.8836(12) 0.4484(16) 0.087(7) Uiso 0.490(11) d PRD 1
H26A H 1.2255(15) 0.8429(10) 0.4044(16) 0.131 Uiso 0.490(11) calc PR 1
H26B H 1.1695(12) 0.8470(12) 0.4838(14) 0.131 Uiso 0.490(11) calc PR 1
H26C H 1.2658(13) 0.9469(12) 0.5007(13) 0.131 Uiso 0.490(11) calc PR 1
C26' C 1.1318(16) 0.8446(13) 0.4932(13) 0.068(6) Uiso 0.510(11) d PD 2
H26D H 1.0764(26) 0.7852(51) 0.4890(62) 0.101 Uiso 0.510(11) calc PR 2
H26E H 1.1699(87) 0.8987(33) 0.5637(15) 0.101 Uiso 0.510(11) calc PR 2
H26F H 1.1977(68) 0.8281(82) 0.4783(54) 0.101 Uiso 0.510(11) calc PR 2
C27 C -0.0421(8) 0.4904(7) -0.1375(7) 0.070(3) Uani 1 d . .
H27A H 0.0131(35) 0.4741(45) -0.0839(26) 0.105 Uiso 1 calc R .
H27B H -0.1281(22) 0.4434(34) -0.1705(11) 0.105 Uiso 1 calc R .
H27C H -0.0390(55) 0.5589(14) -0.1050(35) 0.105 Uiso 1 calc R .
C28 C 0.0004(8) 0.4822(6) -0.2193(7) 0.055(2) Uani 1 d . .
C29 C -0.0916(9) 0.4387(6) -0.3231(7) 0.065(3) Uani 1 d . .
H29A H -0.1768(9) 0.4154(6) -0.3386(7) 0.077 Uiso 1 calc R .
C30 C -0.0645(9) 0.4279(7) -0.4039(8) 0.075(3) Uani 1 d . .
H30A H -0.1301(9) 0.4009(7) -0.4737(8) 0.090 Uiso 1 calc R .
C31 C 0.0593(10) 0.4565(7) -0.3834(6) 0.068(3) Uani 1 d . .
H31A H 0.0796(10) 0.4484(7) -0.4388(6) 0.082 Uiso 1 calc R .
C32 C 0.1536(8) 0.4974(6) -0.2802(6) 0.050(2) Uani 1 d . .
H32A H 0.2385(8) 0.5162(6) -0.2660(6) 0.060 Uiso 1 calc R .
C33 C 0.1269(7) 0.5115(5) -0.1974(5) 0.041(2) Uani 1 d . .
C34 C 0.2374(7) 0.5550(5) -0.0871(6) 0.043(2) Uani 1 d . .
H34A H 0.2068(7) 0.5295(5) -0.0444(6) 0.052 Uiso 1 calc R .
C35 C 0.3246(7) 0.7152(5) -0.0922(6) 0.047(2) Uani 1 d . .
H35A H 0.3626(41) 0.6766(21) -0.1279(30) 0.071 Uiso 1 calc R .
H35B H 0.3843(35) 0.7839(14) -0.0458(7) 0.071 Uiso 1 calc R .
H35C H 0.2489(10) 0.7166(32) -0.1442(25) 0.071 Uiso 1 calc R .
C36 C 0.2083(7) 0.7098(5) 0.0027(6) 0.046(2) Uani 1 d . .
H36A H 0.1736(7) 0.6687(5) 0.0321(6) 0.055 Uiso 1 calc R .
H36B H 0.1375(7) 0.7061(5) -0.0591(6) 0.055 Uiso 1 calc R .
C37 C 0.2760(8) 0.8181(6) 0.0841(7) 0.056(2) Uani 1 d . .
H37A H 0.3545(8) 0.8236(6) 0.1406(7) 0.067 Uiso 1 calc R .
H37B H 0.2986(8) 0.8609(6) 0.0513(7) 0.067 Uiso 1 calc R .
C38 C 0.0968(9) 0.8673(7) 0.0549(8) 0.071(3) Uani 1 d . .
H38A H 0.0419(31) 0.8023(10) -0.0047(23) 0.106 Uiso 1 calc R .
H38B H 0.1298(10) 0.9139(34) 0.0305(35) 0.106 Uiso 1 calc R .
H38C H 0.0492(34) 0.8944(42) 0.0880(15) 0.106 Uiso 1 calc R .
C39 C 0.2773(9) 0.9519(6) 0.2208(6) 0.071(3) Uani 1 d . .
H39A H 0.3473(33) 0.9441(11) 0.2722(22) 0.107 Uiso 1 calc R .
H39B H 0.2269(17) 0.9757(22) 0.2527(29) 0.107 Uiso 1 calc R .
H39C H 0.3097(47) 1.0007(13) 0.1984(10) 0.107 Uiso 1 calc R .
C201 C 0.0661(15) 0.7790(12) -0.3047(13) 0.097(8) Uiso 0.50 d PG 5
H20A H 0.1213(15) 0.7694(12) -0.3333(13) 0.116 Uiso 0.50 calc PR 5
C202 C -0.0084(17) 0.6985(9) -0.3022(13) 0.099(8) Uiso 0.50 d PG 5
H20B H -0.0041(24) 0.6339(11) -0.3290(19) 0.119 Uiso 0.50 calc PR 5
C203 C -0.0891(15) 0.7125(8) -0.2604(13) 0.077(6) Uiso 0.50 d PG 5
H20C H -0.1401(20) 0.6575(10) -0.2586(18) 0.093 Uiso 0.50 calc PR 5
C204 C -0.0954(13) 0.8071(10) -0.2211(12) 0.075(6) Uiso 0.50 d PG 5
C205 C -0.0208(14) 0.8876(8) -0.2236(12) 0.057(5) Uiso 0.50 d PG 5
H20D H -0.0251(21) 0.9522(9) -0.1967(17) 0.069 Uiso 0.50 calc PR 5
C206 C 0.0599(14) 0.8736(10) -0.2654(12) 0.077(6) Uiso 0.50 d PG 5
H20E H 0.1108(19) 0.9286(12) -0.2672(18) 0.092 Uiso 0.50 calc PR 5
C207 C -0.1703(24) 0.8282(19) -0.1699(21) 0.112(8) Uiso 0.50 d P 5
H20F H -0.2301(116) 0.8547(128) -0.2068(86) 0.167 Uiso 0.50 calc PR 5
H20G H -0.1159(28) 0.8779(104) -0.0973(45) 0.167 Uiso 0.50 calc PR 5
H20H H -0.2160(134) 0.7664(33) -0.1709(128) 0.167 Uiso 0.50 calc PR 5
C301 C -0.1528(17) 0.7862(15) -0.2135(15) 0.122(10) Uiso 0.50 d PG 6
H30B H -0.2119(17) 0.7881(15) -0.1880(15) 0.147 Uiso 0.50 calc PR 6
C302 C -0.1457(15) 0.6949(11) -0.2646(14) 0.101(8) Uiso 0.50 d PG 6
H30C H -0.1998(21) 0.6344(14) -0.2739(21) 0.121 Uiso 0.50 calc PR 6
C303 C -0.0593(16) 0.6921(9) -0.3019(12) 0.068(5) Uiso 0.50 d PG 6
H30D H -0.0544(23) 0.6297(10) -0.3368(18) 0.082 Uiso 0.50 calc PR 6
C304 C 0.0199(14) 0.7807(11) -0.2883(13) 0.085(6) Uiso 0.50 d PG 6
C305 C 0.0127(16) 0.8720(9) -0.2372(14) 0.083(7) Uiso 0.50 d PG 6
H30E H 0.0668(22) 0.9325(11) -0.2279(20) 0.100 Uiso 0.50 calc PR 6
C306 C -0.0736(19) 0.8747(11) -0.1999(14) 0.117(9) Uiso 0.50 d PG 6
H30F H -0.0785(27) 0.9371(13) -0.1650(20) 0.140 Uiso 0.50 calc PR 6
C307 C 0.1057(26) 0.7718(21) -0.3384(22) 0.126(9) Uiso 0.50 d P 6
H30G H 0.1378(149) 0.7185(103) -0.3307(138) 0.188 Uiso 0.50 calc PR 6
H30H H 0.1758(102) 0.8355(51) -0.3038(104) 0.188 Uiso 0.50 calc PR 6
H30I H 0.0583(54) 0.7555(146) -0.4129(40) 0.188 Uiso 0.50 calc PR 6

loop_
_geom_bond_atom_site_label_1
_geom_bond_atom_site_label_2
_geom_bond_distance
_geom_bond_site_symmetry_2
_geom_bond_publ_flag
Li1 O1 1.879(14) . ?
Li1 O2 1.951(13) . ?
Li1 O3 2.003(13) . ?
Li1 N5 2.19(2) . ?
Li1 Li2 2.53(2) . ?
Li1 Li3 2.55(2) 2_665 ?
Li1 Li3 3.27(2) . ?
Li1 Li2 3.38(2) 2_665 ?
Li2 O3 1.875(13) 2_665 ?
Li2 O1 1.928(13) . ?
Li2 O2 1.961(14) . ?
Li2 N3 2.178(13) . ?
Li2 Li3 2.55(2) . ?
Li2 Li3 3.01(2) 2_665 ?
Li2 Li1 3.38(2) 2_665 ?
Li3 O2 1.858(12) 2_665 ?
Li3 O3 1.944(14) 2_665 ?
Li3 O1 1.996(13) . ?
Li3 N1 2.123(13) . ?
Li3 Li1 2.55(2) 2_665 ?
Li3 Li2 3.01(2) 2_665 ?
O1 C8 1.373(8) . ?
O2 C21 1.394(8) . ?
O2 Li3 1.858(12) 2_665 ?
O3 C34 1.381(8) . ?
O3 Li2 1.875(13) 2_665 ?
O3 Li3 1.944(14) 2_665 ?
N1 C10 1.445(10) . ?
N1 C9 1.461(10) . ?
N1 C8 1.506(9) . ?
N2 C11 1.382(11) . ?
N2 C13 1.440(11) . ?
N2 C12 1.458(11) . ?
N2' C11' 1.366(14) . ?
N2' C13' 1.435(14) . ?
N2' C12' 1.455(15) . ?
N3 C23 1.462(10) . ?
N3 C22 1.485(9) . ?
N3 C21 1.512(10) . ?
N4 C25 1.451(14) . ?
N4 C26 1.45(2) . ?
N4 C24 1.459(13) . ?
N4' C25' 1.448(13) . ?
N4' C24' 1.449(12) . ?
N4' C26' 1.46(2) . ?
N5 C35 1.465(8) . ?
N5 C36 1.470(9) . ?
N5 C34 1.512(9) . ?
N6 C38 1.437(11) . ?
N6 C39 1.472(10) . ?
N6 C37 1.472(10) . ?
C1 C2 1.500(14) . ?
C2 C3 1.387(13) . ?
C2 C7 1.401(11) . ?
C3 C4 1.34(2) . ?
C4 C5 1.403(15) . ?
C5 C6 1.384(12) . ?
C6 C7 1.390(12) . ?
C7 C8 1.516(10) . ?
C10 C11' 1.558(11) . ?
C10 C11 1.558(11) . ?
C14 C15 1.546(12) . ?
C15 C20 1.380(11) . ?
C15 C16 1.389(13) . ?
C16 C17 1.399(13) . ?
C17 C18 1.352(12) . ?
C18 C19 1.382(11) . ?
C19 C20 1.417(10) . ?
C20 C21 1.505(11) . ?
C23 C24' 1.542(12) . ?
C23 C24 1.542(12) . ?
C27 C28 1.510(11) . ?
C28 C29 1.387(12) . ?
C28 C33 1.412(11) . ?
C29 C30 1.368(12) . ?
C30 C31 1.385(13) . ?
C31 C32 1.393(11) . ?
C32 C33 1.387(10) . ?
C33 C34 1.532(10) . ?
C36 C37 1.520(10) . ?
C201 C202 1.39 . ?
C201 C206 1.39 . ?
C202 C203 1.39 . ?
C203 C204 1.39 . ?
C204 C205 1.39 . ?
C204 C207 1.44(3) . ?
C205 C206 1.39 . ?
C301 C302 1.39 . ?
C301 C306 1.39 . ?
C302 C303 1.39 . ?
C303 C304 1.39 . ?
C304 C305 1.39 . ?
C304 C307 1.53(3) . ?
C305 C306 1.39 . ?
